data_7059887
loop_
_publ_author_name
Shally,
'Kumar, Vijay'
'Althagafi, Ismail'
'Kumar, Ashish'
'Singhal, Divya'
'Kumar, Abhinav'
'Gupta, Rajeev'
'Pratap, Ramendra'

_publ_section_title
;
 Design and synthesis of new functionalized
 8-(thiophen-2-yl)-1,2,3,4-tetrahydroquinolines as turn-off chemosensors
 for selective recognition of Pd2+ ions
;
_journal_issue 36
_journal_name_full 'New Journal of Chemistry'
_journal_page_first 15559
_journal_page_last 15566
_journal_paper_doi 10.1039/D0NJ02272A
_journal_volume 44
_journal_year 2020
_chemical_formula_moiety 'C18 H19 N3 O S'
_chemical_formula_sum 'C18 H19 N3 O S'
_chemical_formula_weight 325.42
_space_group_crystal_system triclinic
_space_group_IT_number 2
_space_group_name_Hall '-P 1'
_space_group_name_H-M_alt 'P -1'
_atom_sites_solution_hydrogens geom
_atom_sites_solution_primary dual
_atom_sites_solution_secondary difmap
_audit_creation_date 2019-09-28
_audit_creation_method
;
Olex2 1.2
(compiled 2018.05.29 svn.r3508 for OlexSys, GUI svn.r5506)
;
_audit_update_record
;
2019-12-30 deposited with the CCDC.	2020-08-10 downloaded from the CCDC.
;
_cell_angle_alpha 83.453(6)
_cell_angle_beta 70.241(6)
_cell_angle_gamma 78.827(6)
_cell_formula_units_Z 2
_cell_length_a 8.5585(6)
_cell_length_b 8.9403(6)
_cell_length_c 11.5304(7)
_cell_measurement_reflns_used 2865
_cell_measurement_temperature 293(2)
_cell_measurement_theta_max 25.03
_cell_measurement_theta_min 3.64
_cell_volume 813.45(10)
_computing_cell_refinement 'CrysAlisPro 1.171.38.41 (Rigaku OD, 2015)'
_computing_data_collection 'APEX2  (Bruker AXS, 2009)'
_computing_data_reduction 'CrysAlisPro 1.171.38.41 (Rigaku OD, 2015)'
_computing_molecular_graphics 'Olex2 (Dolomanov et al., 2009)'
_computing_publication_material 'Olex2 (Dolomanov et al., 2009)'
_computing_structure_refinement 'ShelXL (Sheldrick, 2015)'
_computing_structure_solution 'ShelXT (Sheldrick, 2015)'
_diffrn_ambient_temperature 293(2)
_diffrn_measured_fraction_theta_full 0.997
_diffrn_measured_fraction_theta_max 0.997
_diffrn_measurement_device_type 'Bruker APEX-II CCD'
_diffrn_measurement_method '\f and \w scans'
_diffrn_radiation_monochromator graphite
_diffrn_radiation_type MoK\a
_diffrn_radiation_wavelength 0.71073
_diffrn_reflns_av_R_equivalents 0.0258
_diffrn_reflns_av_unetI/netI 0.0247
_diffrn_reflns_limit_h_max 10
_diffrn_reflns_limit_h_min -10
_diffrn_reflns_limit_k_max 10
_diffrn_reflns_limit_k_min -10
_diffrn_reflns_limit_l_max 13
_diffrn_reflns_limit_l_min -13
_diffrn_reflns_number 10130
_diffrn_reflns_theta_full 25.03
_diffrn_reflns_theta_max 25.03
_diffrn_reflns_theta_min 3.64
_diffrn_source 'fine-focus sealed tube'
_exptl_absorpt_coefficient_mu 0.207
_exptl_absorpt_correction_T_max 0.963
_exptl_absorpt_correction_T_min 0.955
_exptl_absorpt_correction_type multi-scan
_exptl_absorpt_process_details 'SADABS (Sheldrick, 2008)'
_exptl_crystal_colour yellow
_exptl_crystal_colour_primary yellow
_exptl_crystal_density_diffrn 1.329
_exptl_crystal_density_method 'not measured'
_exptl_crystal_description block
_exptl_crystal_F_000 344
_exptl_crystal_recrystallization_method 'Re-crystallisation from solvent: DCM and Hexane'
_exptl_crystal_size_max 0.22
_exptl_crystal_size_mid 0.2
_exptl_crystal_size_min 0.18
_refine_diff_density_max 0.286
_refine_diff_density_min -0.246
_refine_diff_density_rms 0.043
_refine_ls_extinction_method none
_refine_ls_goodness_of_fit_ref 1.055
_refine_ls_hydrogen_treatment constr
_refine_ls_matrix_type full
_refine_ls_number_parameters 208
_refine_ls_number_reflns 2865
_refine_ls_number_restraints 4
_refine_ls_restrained_S_all 1.390
_refine_ls_R_factor_all 0.0491
_refine_ls_R_factor_gt 0.0429
_refine_ls_shift/su_max 0.000
_refine_ls_shift/su_mean 0.000
_refine_ls_structure_factor_coef Fsqd
_refine_ls_weighting_details 'calc w=1/[\s^2^(Fo^2^)+(0.0610P)^2^+0.2862P] where P=(Fo^2^+2Fc^2^)/3'
_refine_ls_weighting_scheme calc
_refine_ls_wR_factor_gt 0.1126
_refine_ls_wR_factor_ref 0.1179
_reflns_number_gt 2524
_reflns_number_total 2865
_reflns_threshold_expression >2sigma(I)
_cod_data_source_file d0nj02272a2.cif
_cod_data_source_block csr-45
_cod_depositor_comments 'Adding full bibliography for 7059887.cif.'
_cod_original_cell_volume 813.45(9)
_cod_database_code 7059887
_olex2_refinement_description
;
1. Fixed Uiso
 At 1.2 times of:
  All C(H) groups, All C(H,H) groups, All N(H) groups
2. Restrained distances
 C00L-C00M
 1.54 with sigma of 0.02
 C00L-C00G = C00G-C00M
 1.54 with sigma of 0.02
 N004-H004
 0.88 with sigma of 0.02
3.a Secondary CH2 refined with riding coordinates:
 C00F(H00A,H00B), C00G(H00D,H00F), C00J(H00G,H00J), C00K(H00K,H00L), C00L(H00M,
 H00N), C00M(H00O,H00P), C00N(H00Q,H00R)
3.b Aromatic/amide H refined with riding coordinates:
 N004(H004), C00C(H00C), C00E(H00E), C00H(H00H), C00I(H00I)
;
_olex2_submission_special_instructions 'No special instructions were received'

loop_
_space_group_symop_id
_space_group_symop_operation_xyz
1 'x, y, z'
2 '-x, -y, -z'

loop_
_atom_site_label
_atom_site_type_symbol
_atom_site_fract_x
_atom_site_fract_y
_atom_site_fract_z
_atom_site_U_iso_or_equiv
_atom_site_adp_type
_atom_site_occupancy
_atom_site_calc_flag
_atom_site_disorder_assembly
_atom_site_disorder_group
_atom_site_refinement_flags_posn
S1 S 0.10668(8) 0.51504(8) 0.70931(6) 0.0436(2) Uani 1 d . . .
O1 O 0.3349(3) 0.7151(3) 0.02219(18) 0.0562(6) Uani 1 d . . .
N3 N 0.3918(2) 0.7713(2) 0.23986(18) 0.0345(5) Uani 1 d . . .
N2 N 0.4970(3) 0.7527(3) 0.69781(19) 0.0428(6) Uani 1 d . . D
H8 H 0.4248 0.7209 0.7636 0.051 Uiso 1 calc . . DR
N1 N 0.7740(3) 0.8968(3) 0.1672(2) 0.0502(6) Uani 1 d . . .
C10 C 0.1836(3) 0.6827(3) 0.6949(2) 0.0328(5) Uani 1 d . . .
C2 C 0.5883(3) 0.8012(3) 0.4773(2) 0.0309(5) Uani 1 d . . .
C3 C 0.4673(3) 0.7593(3) 0.5872(2) 0.0310(5) Uani 1 d . . .
C6 C 0.4107(3) 0.7634(3) 0.3580(2) 0.0319(5) Uani 1 d . . .
C4 C 0.3172(3) 0.7223(3) 0.5815(2) 0.0318(5) Uani 1 d . . .
C1 C 0.5564(3) 0.8048(3) 0.3662(2) 0.0305(5) Uani 1 d . . .
C5 C 0.2932(3) 0.7226(3) 0.4674(2) 0.0342(6) Uani 1 d . . .
H1 H 0.1953 0.6945 0.4650 0.041 Uiso 1 calc . . R
C18 C 0.6772(3) 0.8564(3) 0.2549(2) 0.0342(6) Uani 1 d . . .
C11 C 0.1002(3) 0.7657(3) 0.7991(2) 0.0428(6) Uani 1 d . . .
H9 H 0.1223 0.8600 0.8101 0.051 Uiso 1 calc . . R
C17 C 0.4989(3) 0.6493(3) 0.1602(2) 0.0403(6) Uani 1 d . . .
H19 H 0.4561 0.5542 0.1879 0.048 Uiso 1 calc . . R
H18 H 0.6127 0.6352 0.1634 0.048 Uiso 1 calc . . R
C7 C 0.7484(3) 0.8426(3) 0.4818(2) 0.0383(6) Uani 1 d . . D
H2 H 0.8398 0.8107 0.4077 0.046 Uiso 1 calc . . R
H3 H 0.7355 0.9526 0.4838 0.046 Uiso 1 calc . . R
C13 C -0.0337(3) 0.5550(4) 0.8512(3) 0.0471(7) Uani 1 d . . .
H11 H -0.1087 0.4915 0.8984 0.057 Uiso 1 calc . . R
C12 C -0.0230(3) 0.6888(4) 0.8867(2) 0.0508(7) Uani 1 d . . .
H10 H -0.0904 0.7280 0.9622 0.061 Uiso 1 calc . . R
C14 C 0.2218(3) 0.7926(4) 0.2340(2) 0.0474(7) Uani 1 d . . .
H12 H 0.1510 0.8747 0.2854 0.057 Uiso 1 calc . . R
H13 H 0.1743 0.6999 0.2640 0.057 Uiso 1 calc . . R
C16 C 0.4992(4) 0.6934(4) 0.0305(2) 0.0474(7) Uani 1 d . . .
H17 H 0.5455 0.7869 0.0027 0.057 Uiso 1 calc . . R
H16 H 0.5708 0.6140 -0.0235 0.057 Uiso 1 calc . . R
C8 C 0.7915(3) 0.7685(4) 0.5927(3) 0.0536(8) Uani 1 d . . D
H4 H 0.8252 0.6594 0.5833 0.064 Uiso 1 calc . . R
H5 H 0.8855 0.8085 0.5994 0.064 Uiso 1 calc . . R
C9 C 0.6449(4) 0.7973(4) 0.7072(3) 0.0511(7) Uani 1 d . . D
H6 H 0.6727 0.7407 0.7765 0.061 Uiso 1 calc . . R
H7 H 0.6216 0.9051 0.7227 0.061 Uiso 1 calc . . R
C15 C 0.2290(4) 0.8312(4) 0.1010(3) 0.0581(8) Uani 1 d . . .
H15 H 0.1163 0.8444 0.0958 0.070 Uiso 1 calc . . R
H14 H 0.2707 0.9269 0.0734 0.070 Uiso 1 calc . . R

loop_
_atom_site_aniso_label
_atom_site_aniso_U_11
_atom_site_aniso_U_22
_atom_site_aniso_U_33
_atom_site_aniso_U_23
_atom_site_aniso_U_13
_atom_site_aniso_U_12
S1 0.0422(4) 0.0415(4) 0.0453(4) 0.0002(3) -0.0109(3) -0.0102(3)
O1 0.0596(13) 0.0813(15) 0.0382(11) -0.0096(10) -0.0242(10) -0.0174(11)
N3 0.0314(11) 0.0481(12) 0.0256(10) -0.0065(9) -0.0099(8) -0.0066(9)
N2 0.0397(12) 0.0650(15) 0.0262(11) 0.0009(10) -0.0120(9) -0.0140(11)
N1 0.0493(14) 0.0606(16) 0.0376(13) -0.0019(11) -0.0036(11) -0.0212(12)
C10 0.0311(12) 0.0396(13) 0.0279(12) 0.0003(10) -0.0094(10) -0.0081(10)
C2 0.0280(12) 0.0350(13) 0.0294(12) -0.0054(10) -0.0092(10) -0.0026(10)
C3 0.0318(12) 0.0340(12) 0.0266(12) -0.0032(10) -0.0096(10) -0.0027(10)
C6 0.0320(12) 0.0392(13) 0.0248(12) -0.0048(10) -0.0082(10) -0.0062(10)
C4 0.0312(12) 0.0346(13) 0.0276(12) -0.0031(10) -0.0061(10) -0.0061(10)
C1 0.0275(12) 0.0352(13) 0.0269(12) -0.0035(10) -0.0061(9) -0.0047(9)
C5 0.0299(12) 0.0438(14) 0.0313(13) -0.0056(11) -0.0096(10) -0.0107(10)
C18 0.0328(13) 0.0399(14) 0.0316(13) -0.0061(11) -0.0104(11) -0.0073(10)
C11 0.0431(15) 0.0558(17) 0.0305(13) -0.0054(12) -0.0062(11) -0.0195(13)
C17 0.0440(15) 0.0463(15) 0.0319(13) -0.0080(11) -0.0118(11) -0.0079(12)
C7 0.0305(13) 0.0498(15) 0.0357(14) -0.0052(11) -0.0105(11) -0.0081(11)
C13 0.0405(15) 0.0613(18) 0.0389(15) 0.0143(13) -0.0113(12) -0.0199(13)
C12 0.0433(16) 0.077(2) 0.0280(14) -0.0061(13) -0.0025(11) -0.0143(14)
C14 0.0348(14) 0.071(2) 0.0393(15) -0.0095(14) -0.0137(12) -0.0099(13)
C16 0.0501(16) 0.0635(18) 0.0302(14) -0.0101(13) -0.0096(12) -0.0149(14)
C8 0.0361(15) 0.078(2) 0.0501(17) 0.0006(15) -0.0217(13) -0.0052(14)
C9 0.0470(16) 0.077(2) 0.0372(15) 0.0030(14) -0.0233(13) -0.0154(15)
C15 0.0517(18) 0.083(2) 0.0485(18) -0.0046(16) -0.0296(14) -0.0074(16)

loop_
_atom_type_symbol
_atom_type_description
_atom_type_scat_dispersion_real
_atom_type_scat_dispersion_imag
_atom_type_scat_source
C C 0.0033 0.0016 'International Tables Vol C Tables 4.2.6.8 and 6.1.1.4'
H H 0.0000 0.0000 'International Tables Vol C Tables 4.2.6.8 and 6.1.1.4'
N N 0.0061 0.0033 'International Tables Vol C Tables 4.2.6.8 and 6.1.1.4'
O O 0.0106 0.0060 'International Tables Vol C Tables 4.2.6.8 and 6.1.1.4'
S S 0.1246 0.1234 'International Tables Vol C Tables 4.2.6.8 and 6.1.1.4'

loop_
_geom_angle_atom_site_label_1
_geom_angle_atom_site_label_2
_geom_angle_atom_site_label_3
_geom_angle
_geom_angle_site_symmetry_1
_geom_angle_site_symmetry_3
_geom_angle_publ_flag
C13 S1 C10 92.50(13) . . ?
C16 O1 C15 109.7(2) . . ?
C6 N3 C17 114.57(19) . . ?
C6 N3 C14 117.70(19) . . ?
C14 N3 C17 109.72(19) . . ?
C3 N2 H8 118.9 . . ?
C3 N2 C9 122.2(2) . . ?
C9 N2 H8 118.9 . . ?
C4 C10 S1 120.59(18) . . ?
C11 C10 S1 110.35(18) . . ?
C11 C10 C4 129.0(2) . . ?
C3 C2 C7 119.7(2) . . ?
C1 C2 C3 119.0(2) . . ?
C1 C2 C7 121.4(2) . . ?
N2 C3 C2 120.1(2) . . ?
N2 C3 C4 121.0(2) . . ?
C2 C3 C4 118.9(2) . . ?
C1 C6 N3 118.0(2) . . ?
C5 C6 N3 125.0(2) . . ?
C5 C6 C1 117.0(2) . . ?
C3 C4 C10 120.9(2) . . ?
C5 C4 C10 119.0(2) . . ?
C5 C4 C3 120.1(2) . . ?
C2 C1 C6 123.0(2) . . ?
C2 C1 C18 118.4(2) . . ?
C6 C1 C18 118.6(2) . . ?
C6 C5 C4 122.0(2) . . ?
C6 C5 H1 119.0 . . ?
C4 C5 H1 119.0 . . ?
N1 C18 C1 179.4(3) . . ?
C10 C11 H9 124.3 . . ?
C10 C11 C12 111.5(2) . . ?
C12 C11 H9 124.3 . . ?
N3 C17 H19 110.0 . . ?
N3 C17 H18 110.0 . . ?
N3 C17 C16 108.5(2) . . ?
H19 C17 H18 108.4 . . ?
C16 C17 H19 110.0 . . ?
C16 C17 H18 110.0 . . ?
C2 C7 H2 109.3 . . ?
C2 C7 H3 109.3 . . ?
H2 C7 H3 108.0 . . ?
C8 C7 C2 111.5(2) . . ?
C8 C7 H2 109.3 . . ?
C8 C7 H3 109.3 . . ?
S1 C13 H11 124.2 . . ?
C12 C13 S1 111.7(2) . . ?
C12 C13 H11 124.2 . . ?
C11 C12 H10 123.0 . . ?
C13 C12 C11 114.0(2) . . ?
C13 C12 H10 123.0 . . ?
N3 C14 H12 110.0 . . ?
N3 C14 H13 110.0 . . ?
N3 C14 C15 108.6(2) . . ?
H12 C14 H13 108.4 . . ?
C15 C14 H12 110.0 . . ?
C15 C14 H13 110.0 . . ?
O1 C16 C17 111.6(2) . . ?
O1 C16 H17 109.3 . . ?
O1 C16 H16 109.3 . . ?
C17 C16 H17 109.3 . . ?
C17 C16 H16 109.3 . . ?
H17 C16 H16 108.0 . . ?
C7 C8 H4 109.5 . . ?
C7 C8 H5 109.5 . . ?
H4 C8 H5 108.1 . . ?
C9 C8 C7 110.9(2) . . ?
C9 C8 H4 109.5 . . ?
C9 C8 H5 109.5 . . ?
N2 C9 C8 111.8(2) . . ?
N2 C9 H6 109.3 . . ?
N2 C9 H7 109.3 . . ?
C8 C9 H6 109.3 . . ?
C8 C9 H7 109.3 . . ?
H6 C9 H7 107.9 . . ?
O1 C15 C14 111.7(3) . . ?
O1 C15 H15 109.3 . . ?
O1 C15 H14 109.3 . . ?
C14 C15 H15 109.3 . . ?
C14 C15 H14 109.3 . . ?
H15 C15 H14 107.9 . . ?

loop_
_geom_bond_atom_site_label_1
_geom_bond_atom_site_label_2
_geom_bond_distance
_geom_bond_site_symmetry_2
_geom_bond_publ_flag
S1 C10 1.720(2) . ?
S1 C13 1.699(3) . ?
O1 C16 1.416(3) . ?
O1 C15 1.420(4) . ?
N3 C6 1.417(3) . ?
N3 C17 1.465(3) . ?
N3 C14 1.454(3) . ?
N2 H8 0.8600 . ?
N2 C3 1.375(3) . ?
N2 C9 1.439(3) . ?
N1 C18 1.142(3) . ?
C10 C4 1.478(3) . ?
C10 C11 1.387(4) . ?
C2 C3 1.405(3) . ?
C2 C1 1.394(3) . ?
C2 C7 1.505(3) . ?
C3 C4 1.411(3) . ?
C6 C1 1.402(3) . ?
C6 C5 1.384(3) . ?
C4 C5 1.397(3) . ?
C1 C18 1.443(3) . ?
C5 H1 0.9300 . ?
C11 H9 0.9300 . ?
C11 C12 1.417(4) . ?
C17 H19 0.9700 . ?
C17 H18 0.9700 . ?
C17 C16 1.502(4) . ?
C7 H2 0.9700 . ?
C7 H3 0.9700 . ?
C7 C8 1.498(4) . ?
C13 H11 0.9300 . ?
C13 C12 1.337(4) . ?
C12 H10 0.9300 . ?
C14 H12 0.9700 . ?
C14 H13 0.9700 . ?
C14 C15 1.516(4) . ?
C16 H17 0.9700 . ?
C16 H16 0.9700 . ?
C8 H4 0.9700 . ?
C8 H5 0.9700 . ?
C8 C9 1.488(4) . ?
C9 H6 0.9700 . ?
C9 H7 0.9700 . ?
C15 H15 0.9700 . ?
C15 H14 0.9700 . ?
